data_4067362
loop_
_publ_author_name
'Praetorius, Jeremy M.'
'Wang, Ruiyao'
'Crudden, Cathleen M.'

_publ_section_title
;
 Benzimidazoles as Ligands in the Ruthenium-Catalyzed Enantioselective
 Bifunctional Hydrogenation of Ketones
;
_journal_issue 3
_journal_name_full Organometallics
_journal_page_first 554
_journal_paper_doi 10.1021/om900897b
_journal_volume 29
_journal_year 2010
_chemical_formula_sum 'C72 H72 Cl2 N4 O P2 Ru'
_chemical_formula_weight 1243.25
_chemical_name_systematic
;

 ?

;
_space_group_IT_number 20
_symmetry_cell_setting orthorhombic
_symmetry_space_group_name_Hall 'C 2c 2'
_symmetry_space_group_name_H-M 'C 2 2 21'
_atom_sites_solution_hydrogens geom
_atom_sites_solution_primary direct
_atom_sites_solution_secondary difmap
_audit_creation_method SHELXL-97
_cell_angle_alpha 90.00
_cell_angle_beta 90.00
_cell_angle_gamma 90.00
_cell_formula_units_Z 4
_cell_length_a 12.5121(16)
_cell_length_b 22.639(3)
_cell_length_c 21.756(3)
_cell_measurement_reflns_used 4987
_cell_measurement_temperature 180(2)
_cell_measurement_theta_max 20.91
_cell_measurement_theta_min 2.60
_cell_volume 6162.6(14)
_computing_cell_refinement 'Bruker SMART'
_computing_data_collection 'Bruker SMART'
_computing_data_reduction 'Bruker SAINT'
_computing_molecular_graphics 'Bruker SHELXTL'
_computing_publication_material 'Bruker SHELXTL'
_computing_structure_refinement 'SHELXL-97 (Sheldrick, 1997)'
_computing_structure_solution 'SHELXS-97 (Sheldrick, 1990)'
_diffrn_ambient_temperature 180(2)
_diffrn_measured_fraction_theta_full 1.000
_diffrn_measured_fraction_theta_max 1.000
_diffrn_measurement_device_type 'CCD area detector'
_diffrn_measurement_method 'phi and omega scans'
_diffrn_radiation_monochromator graphite
_diffrn_radiation_source 'fine-focus sealed tube'
_diffrn_radiation_type MoK\a
_diffrn_radiation_wavelength 0.71073
_diffrn_reflns_av_R_equivalents 0.0783
_diffrn_reflns_av_sigmaI/netI 0.0627
_diffrn_reflns_limit_h_max 15
_diffrn_reflns_limit_h_min -15
_diffrn_reflns_limit_k_max 27
_diffrn_reflns_limit_k_min -27
_diffrn_reflns_limit_l_max 26
_diffrn_reflns_limit_l_min -26
_diffrn_reflns_number 30803
_diffrn_reflns_theta_full 25.99
_diffrn_reflns_theta_max 25.99
_diffrn_reflns_theta_min 1.80
_exptl_absorpt_coefficient_mu 0.441
_exptl_absorpt_correction_T_max 0.9655
_exptl_absorpt_correction_T_min 0.8977
_exptl_absorpt_correction_type multi-scan
_exptl_crystal_colour orange
_exptl_crystal_density_diffrn 1.340
_exptl_crystal_density_method 'not measured'
_exptl_crystal_description prism
_exptl_crystal_F_000 2592
_exptl_crystal_size_max 0.25
_exptl_crystal_size_mid 0.16
_exptl_crystal_size_min 0.08
_refine_diff_density_max 0.653
_refine_diff_density_min -0.692
_refine_diff_density_rms 0.057
_refine_ls_abs_structure_details 'Flack H D (1983), Acta Cryst. A39, 876-881'
_refine_ls_abs_structure_Flack 0.01(4)
_refine_ls_extinction_method none
_refine_ls_goodness_of_fit_ref 1.022
_refine_ls_hydrogen_treatment constr
_refine_ls_matrix_type full
_refine_ls_number_parameters 436
_refine_ls_number_reflns 6045
_refine_ls_number_restraints 12
_refine_ls_restrained_S_all 1.027
_refine_ls_R_factor_all 0.0671
_refine_ls_R_factor_gt 0.0446
_refine_ls_shift/su_max 0.001
_refine_ls_shift/su_mean 0.000
_refine_ls_structure_factor_coef Fsqd
_refine_ls_weighting_details 'calc w=1/[\s^2^(Fo^2^)+(0.0360P)^2^+4.9400P] where P=(Fo^2^+2Fc^2^)/3'
_refine_ls_weighting_scheme calc
_refine_ls_wR_factor_gt 0.0898
_refine_ls_wR_factor_ref 0.1000
_reflns_number_gt 4693
_reflns_number_total 6045
_reflns_threshold_expression >2sigma(I)
_cod_data_source_file om900897b_si_001.cif
_cod_data_source_block cc27
_cod_depositor_comments
;
The following automatic conversions were performed:

'_symmetry_cell_setting' value 'Orthorhombic' changed to
'orthorhombic' according to
/home/saulius/struct/CIF-dictionaries/cif_core.dic dictionary named
'cif_core.dic' version 2.4.1 from
2010-06-29.

'_exptl_absorpt_correction_type' value 'Multi-scan'
changed to 'multi-scan' according to
/home/saulius/struct/CIF-dictionaries/cif_core.dic dictionary named
'cif_core.dic' version 2.4.1 from 2010-06-29.

Automatic conversion script
Id: cif_fix_values 1715 2011-07-08 13:25:40Z adriana 
;
_cod_original_cell_volume 6162.6(13)
_cod_original_sg_symbol_H-M C222(1)
_cod_database_code 4067362

loop_
_symmetry_equiv_pos_as_xyz
'x, y, z'
'x, -y, -z'
'-x, y, -z+1/2'
'-x, -y, z+1/2'
'x+1/2, y+1/2, z'
'x+1/2, -y+1/2, -z'
'-x+1/2, y+1/2, -z+1/2'
'-x+1/2, -y+1/2, z+1/2'

loop_
_atom_site_label
_atom_site_type_symbol
_atom_site_fract_x
_atom_site_fract_y
_atom_site_fract_z
_atom_site_U_iso_or_equiv
_atom_site_adp_type
_atom_site_occupancy
_atom_site_symmetry_multiplicity
_atom_site_calc_flag
_atom_site_refinement_flags
_atom_site_disorder_assembly
_atom_site_disorder_group
Ru1 Ru 0.47016(4) 1.0000 0.0000 0.04287(14) Uani 1 2 d S . .
P1 P 0.60092(9) 1.06360(4) -0.03438(5) 0.0356(2) Uani 1 1 d . A .
Cl1 Cl 0.44785(10) 0.94602(5) -0.09518(6) 0.0574(3) Uani 1 1 d . B .
C1 C 0.7113(3) 1.06754(15) 0.02120(16) 0.0318(9) Uani 1 1 d . . .
C2 C 0.7926(3) 1.02586(15) 0.02236(16) 0.0322(9) Uani 1 1 d . . .
C3 C 0.8762(3) 1.03006(16) 0.06809(17) 0.0356(9) Uani 1 1 d . . .
C4 C 0.9630(3) 0.99054(16) 0.07186(17) 0.0407(9) Uani 1 1 d . B .
H4A H 0.9670 0.9587 0.0435 0.049 Uiso 1 1 calc R . .
C5 C 1.0412(3) 0.9965(2) 0.11489(18) 0.0505(10) Uani 1 1 d . . .
H5A H 1.1004 0.9702 0.1149 0.061 Uiso 1 1 calc R B .
C6 C 1.0344(4) 1.04155(19) 0.1596(2) 0.0541(11) Uani 1 1 d . B .
H6A H 1.0880 1.0454 0.1902 0.065 Uiso 1 1 calc R . .
C7 C 0.9506(4) 1.07919(18) 0.15801(19) 0.0476(11) Uani 1 1 d . . .
H7A H 0.9457 1.1089 0.1887 0.057 Uiso 1 1 calc R B .
C8 C 0.8707(3) 1.07604(16) 0.11289(17) 0.0347(9) Uani 1 1 d . B .
C9 C 0.7841(3) 1.11625(17) 0.11072(19) 0.0374(10) Uani 1 1 d . . .
H9A H 0.7786 1.1461 0.1412 0.045 Uiso 1 1 calc R B .
C10 C 0.7092(3) 1.11297(17) 0.06623(17) 0.0361(9) Uani 1 1 d . B .
H10A H 0.6538 1.1417 0.0650 0.043 Uiso 1 1 calc R . .
C11 C 0.6807(3) 1.05668(16) -0.10525(18) 0.0372(9) Uani 1 1 d . . .
C12 C 0.7688(4) 1.09325(18) -0.11325(19) 0.0438(11) Uani 1 1 d . B .
H12A H 0.7877 1.1198 -0.0812 0.053 Uiso 1 1 calc R . .
C13 C 0.8299(4) 1.09235(18) -0.1661(2) 0.0457(11) Uani 1 1 d . . .
C14 C 0.8021(4) 1.05155(19) -0.21171(19) 0.0487(11) Uani 1 1 d . B .
H14A H 0.8435 1.0498 -0.2483 0.058 Uiso 1 1 calc R . .
C15 C 0.7161(4) 1.01372(17) -0.20506(19) 0.0448(11) Uani 1 1 d . . .
C16 C 0.6552(3) 1.01703(16) -0.15180(19) 0.0402(10) Uani 1 1 d . B .
H16A H 0.5950 0.9918 -0.1471 0.048 Uiso 1 1 calc R . .
C17 C 0.9237(4) 1.1329(2) -0.1739(2) 0.0619(14) Uani 1 1 d . B .
H17A H 0.9363 1.1544 -0.1355 0.093 Uiso 1 1 calc R . .
H17B H 0.9087 1.1612 -0.2070 0.093 Uiso 1 1 calc R . .
H17C H 0.9872 1.1097 -0.1845 0.093 Uiso 1 1 calc R . .
C18 C 0.6898(4) 0.9692(2) -0.2538(2) 0.0619(14) Uani 1 1 d . B .
H18A H 0.7076 0.9855 -0.2943 0.093 Uiso 1 1 calc R . .
H18B H 0.6133 0.9600 -0.2523 0.093 Uiso 1 1 calc R . .
H18C H 0.7313 0.9331 -0.2468 0.093 Uiso 1 1 calc R . .
C19A C 0.5437(14) 1.1430(5) -0.0423(6) 0.043(5) Uani 0.520(14) 1 d PG A 1
C20A C 0.5570(12) 1.1731(5) -0.0969(6) 0.036(3) Uani 0.520(14) 1 d PG A 1
H20A H 0.6023 1.1574 -0.1280 0.043 Uiso 0.520(14) 1 calc PR A 1
C21A C 0.5046(9) 1.2259(3) -0.1065(4) 0.050(4) Uani 0.520(14) 1 d PGD A 1
C22A C 0.4389(8) 1.2486(3) -0.0614(4) 0.053(4) Uani 0.520(14) 1 d PG A 1
H22A H 0.4029 1.2850 -0.0680 0.064 Uiso 0.520(14) 1 calc PR A 1
C23A C 0.4256(10) 1.2185(4) -0.0068(4) 0.044(3) Uani 0.520(14) 1 d PGD A 1
C24A C 0.4780(12) 1.1657(5) 0.0027(5) 0.045(5) Uani 0.520(14) 1 d PG A 1
H24A H 0.4689 1.1450 0.0403 0.054 Uiso 0.520(14) 1 calc PR A 1
C25A C 0.5172(12) 1.2564(4) -0.1648(5) 0.0627(16) Uani 0.520(14) 1 d PGD A 1
H25A H 0.5659 1.2339 -0.1913 0.094 Uiso 0.520(14) 1 calc PR A 1
H25B H 0.5468 1.2958 -0.1576 0.094 Uiso 0.520(14) 1 calc PR A 1
H25C H 0.4475 1.2599 -0.1850 0.094 Uiso 0.520(14) 1 calc PR A 1
C26A C 0.3578(14) 1.2422(5) 0.0472(5) 0.0627(16) Uani 0.520(14) 1 d PGD A 1
H26A H 0.3521 1.2852 0.0442 0.094 Uiso 0.520(14) 1 calc PR A 1
H26B H 0.3921 1.2316 0.0862 0.094 Uiso 0.520(14) 1 calc PR A 1
H26C H 0.2863 1.2247 0.0455 0.094 Uiso 0.520(14) 1 calc PR A 1
C19B C 0.5616(14) 1.1407(6) -0.0470(8) 0.032(4) Uani 0.480(14) 1 d PG A 2
C20B C 0.5888(13) 1.1725(6) -0.0997(7) 0.049(5) Uani 0.480(14) 1 d PG A 2
H20B H 0.6390 1.1567 -0.1280 0.059 Uiso 0.480(14) 1 calc PR A 2
C21B C 0.5423(11) 1.2275(5) -0.1107(6) 0.049(4) Uani 0.480(14) 1 d PGD A 2
C22B C 0.4686(11) 1.2507(5) -0.0691(6) 0.051(4) Uani 0.480(14) 1 d PG A 2
H22B H 0.4370 1.2881 -0.0767 0.061 Uiso 0.480(14) 1 calc PR A 2
C23B C 0.4415(12) 1.2189(5) -0.0165(6) 0.066(6) Uani 0.480(14) 1 d PGD A 2
C24B C 0.4879(14) 1.1640(6) -0.0054(6) 0.046(6) Uani 0.480(14) 1 d PG A 2
H24B H 0.4694 1.1423 0.0304 0.055 Uiso 0.480(14) 1 calc PR A 2
C25B C 0.5763(14) 1.2636(5) -0.1679(6) 0.0627(16) Uani 0.480(14) 1 d PD A 2
H25D H 0.5241 1.2951 -0.1753 0.094 Uiso 0.480(14) 1 calc PR A 2
H25E H 0.5794 1.2375 -0.2038 0.094 Uiso 0.480(14) 1 calc PR A 2
H25F H 0.6469 1.2811 -0.1608 0.094 Uiso 0.480(14) 1 calc PR A 2
C26B C 0.3538(16) 1.2454(6) 0.0228(6) 0.0627(16) Uani 0.480(14) 1 d PD A 2
H26D H 0.3782 1.2832 0.0398 0.094 Uiso 0.480(14) 1 calc PR A 2
H26E H 0.3365 1.2183 0.0564 0.094 Uiso 0.480(14) 1 calc PR A 2
H26F H 0.2901 1.2520 -0.0025 0.094 Uiso 0.480(14) 1 calc PR A 2
N1A N 0.3382(4) 0.9438(2) 0.0303(3) 0.0433(14) Uani 0.751(7) 1 d P B 1
C27A C 0.2621(5) 0.9259(2) -0.0069(4) 0.0525(18) Uani 0.751(7) 1 d P B 1
H27A H 0.2536 0.9404 -0.0476 0.063 Uiso 0.751(7) 1 calc PR B 1
N2A N 0.1977(4) 0.8851(2) 0.0182(3) 0.063(2) Uani 0.751(7) 1 d P B 1
C28A C 0.2343(4) 0.8751(2) 0.0765(3) 0.055(2) Uani 0.751(7) 1 d PG B 1
C29A C 0.2035(4) 0.8366(2) 0.1232(3) 0.079(3) Uani 0.751(7) 1 d PG B 1
H29A H 0.1445 0.8108 0.1173 0.095 Uiso 0.751(7) 1 calc PR B 1
C30A C 0.2592(6) 0.8360(3) 0.1787(3) 0.074(3) Uani 0.751(7) 1 d PG B 1
H30A H 0.2382 0.8097 0.2106 0.089 Uiso 0.751(7) 1 calc PR B 1
C31A C 0.3457(7) 0.8738(3) 0.1875(3) 0.069(4) Uani 0.751(7) 1 d PG B 1
H31A H 0.3837 0.8734 0.2253 0.083 Uiso 0.751(7) 1 calc PR B 1
C32A C 0.3766(5) 0.9123(3) 0.1407(3) 0.052(3) Uani 0.751(7) 1 d PG B 1
H32A H 0.4356 0.9381 0.1467 0.063 Uiso 0.751(7) 1 calc PR B 1
C33A C 0.3209(5) 0.9130(2) 0.0853(2) 0.0494(18) Uani 0.751(7) 1 d PG B 1
C34A C 0.1062(6) 0.8567(3) -0.0118(5) 0.077(3) Uani 0.751(7) 1 d P B 1
H34A H 0.0433 0.8598 0.0148 0.116 Uiso 0.751(7) 1 calc PR B 1
H34B H 0.1226 0.8150 -0.0193 0.116 Uiso 0.751(7) 1 calc PR B 1
H34C H 0.0916 0.8765 -0.0510 0.116 Uiso 0.751(7) 1 calc PR B 1
N1B N 0.3622(16) 0.9470(9) 0.0579(10) 0.0433(14) Uani 0.249(7) 1 d P B 2
N2B N 0.3159(13) 0.8835(7) 0.1327(9) 0.046(5) Uani 0.249(7) 1 d P B 2
C27B C 0.3804(17) 0.9252(10) 0.1143(11) 0.031(6) Uani 0.249(7) 1 d P B 2
H27B H 0.4371 0.9393 0.1394 0.038 Uiso 0.249(7) 1 calc PR B 2
C28B C 0.2427(12) 0.8752(7) 0.0875(7) 0.055(3) Uani 0.249(7) 1 d PG B 2
C29B C 0.1574(11) 0.8370(7) 0.0789(7) 0.055(3) Uani 0.249(7) 1 d PG B 2
H29B H 0.1380 0.8101 0.1105 0.066 Uiso 0.249(7) 1 calc PR B 2
C30B C 0.1006(11) 0.8380(6) 0.0243(8) 0.055(3) Uani 0.249(7) 1 d PG B 2
H30B H 0.0422 0.8118 0.0184 0.066 Uiso 0.249(7) 1 calc PR B 2
C31B C 0.1290(12) 0.8772(7) -0.0219(8) 0.055(3) Uani 0.249(7) 1 d PG B 2
H31B H 0.0901 0.8778 -0.0593 0.066 Uiso 0.249(7) 1 calc PR B 2
C32B C 0.2142(12) 0.9154(6) -0.0133(8) 0.055(3) Uani 0.249(7) 1 d PG B 2
H32B H 0.2337 0.9422 -0.0449 0.066 Uiso 0.249(7) 1 calc PR B 2
C33B C 0.2711(11) 0.9144(7) 0.0413(8) 0.055(3) Uani 0.249(7) 1 d PG B 2
C34B C 0.318(3) 0.8513(17) 0.1810(15) 0.070(10) Uani 0.249(7) 1 d P B 2
H34D H 0.3815 0.8259 0.1801 0.104 Uiso 0.249(7) 1 calc PR B 2
H34E H 0.2537 0.8266 0.1825 0.104 Uiso 0.249(7) 1 calc PR B 2
H34F H 0.3207 0.8766 0.2176 0.104 Uiso 0.249(7) 1 calc PR B 2
O1 O 0.5374(15) 1.1967(18) 0.2044(17) 0.314(18) Uiso 0.50 1 d PD C -1
C35 C 0.6333(12) 1.2067(7) 0.2278(6) 0.111(5) Uiso 0.50 1 d PD C -1
H35A H 0.6559 1.2481 0.2214 0.133 Uiso 0.50 1 calc PR C -1
H35B H 0.6876 1.1798 0.2102 0.133 Uiso 0.50 1 calc PR C -1
C38 C 0.4451(14) 1.1918(9) 0.2350(8) 0.136(7) Uiso 0.50 1 d PD C -1
H38A H 0.4066 1.1550 0.2245 0.164 Uiso 0.50 1 calc PR C -1
H38B H 0.3979 1.2262 0.2280 0.164 Uiso 0.50 1 calc PR C -1
C37 C 0.4904(14) 1.1905(12) 0.3025(8) 0.125(7) Uiso 0.50 1 d PD C -1
H37A H 0.4636 1.2247 0.3264 0.150 Uiso 0.50 1 calc PR C -1
H37B H 0.4691 1.1537 0.3237 0.150 Uiso 0.50 1 calc PR C -1
C36 C 0.6136(11) 1.1937(8) 0.2951(7) 0.125(6) Uiso 0.50 1 d PD C -1
H36A H 0.6437 1.2254 0.3212 0.150 Uiso 0.50 1 calc PR C -1
H36B H 0.6469 1.1557 0.3069 0.150 Uiso 0.50 1 calc PR C -1

loop_
_atom_site_aniso_label
_atom_site_aniso_U_11
_atom_site_aniso_U_22
_atom_site_aniso_U_33
_atom_site_aniso_U_23
_atom_site_aniso_U_13
_atom_site_aniso_U_12
Ru1 0.0408(3) 0.0271(2) 0.0606(3) 0.0001(2) 0.000 0.000
P1 0.0434(6) 0.0247(5) 0.0386(6) -0.0011(4) -0.0044(5) -0.0001(4)
Cl1 0.0674(8) 0.0380(5) 0.0667(8) -0.0009(5) -0.0145(6) -0.0119(6)
C1 0.042(2) 0.0239(19) 0.030(2) -0.0024(15) -0.0006(16) -0.0052(16)
C2 0.042(2) 0.0254(17) 0.030(2) 0.0022(14) 0.0024(16) -0.0050(16)
C3 0.042(2) 0.031(2) 0.033(2) 0.0019(17) 0.0041(18) -0.0005(18)
C4 0.047(2) 0.033(2) 0.042(2) 0.0004(17) -0.003(2) 0.005(2)
C5 0.051(2) 0.046(2) 0.055(2) -0.001(2) -0.009(2) 0.007(3)
C6 0.053(3) 0.059(3) 0.050(3) 0.002(2) -0.020(3) -0.003(3)
C7 0.065(3) 0.040(2) 0.038(2) -0.0028(19) -0.010(2) -0.011(2)
C8 0.049(2) 0.0271(19) 0.028(2) 0.0020(16) -0.0027(18) -0.0071(18)
C9 0.049(3) 0.027(2) 0.037(2) -0.0042(18) 0.000(2) -0.0004(18)
C10 0.043(2) 0.030(2) 0.035(2) 0.0012(17) 0.001(2) -0.0018(18)
C11 0.049(2) 0.027(2) 0.035(2) 0.0026(18) -0.0118(19) 0.0026(19)
C12 0.067(3) 0.035(2) 0.029(2) 0.0053(18) -0.006(2) -0.003(2)
C13 0.061(3) 0.037(2) 0.039(3) 0.0038(19) -0.004(2) -0.003(2)
C14 0.068(3) 0.049(3) 0.030(2) 0.0028(19) -0.004(2) 0.000(2)
C15 0.059(3) 0.037(3) 0.038(2) -0.0016(18) -0.016(2) 0.006(2)
C16 0.048(2) 0.029(2) 0.043(2) -0.0021(17) -0.009(2) 0.0029(16)
C17 0.078(4) 0.062(3) 0.046(3) 0.002(2) 0.014(3) -0.022(3)
C18 0.078(4) 0.061(3) 0.047(3) -0.018(3) -0.009(2) 0.004(3)
C19A 0.046(10) 0.047(10) 0.037(9) 0.007(7) 0.001(8) -0.001(7)
C20A 0.041(8) 0.030(6) 0.037(6) -0.003(5) -0.009(5) 0.000(4)
C21A 0.074(11) 0.024(6) 0.051(8) 0.004(5) -0.029(7) 0.003(5)
C22A 0.052(7) 0.024(7) 0.083(12) -0.016(7) -0.020(6) 0.007(5)
C23A 0.043(6) 0.032(8) 0.059(7) -0.007(7) -0.019(8) 0.015(5)
C24A 0.055(10) 0.017(8) 0.064(10) -0.025(6) 0.001(8) 0.013(7)
C25A 0.080(4) 0.043(2) 0.065(4) 0.007(3) -0.003(6) 0.015(3)
C26A 0.080(4) 0.043(2) 0.065(4) 0.007(3) -0.003(6) 0.015(3)
C19B 0.015(5) 0.011(6) 0.069(12) -0.012(7) -0.016(6) 0.006(4)
C20B 0.043(9) 0.033(7) 0.071(10) -0.001(6) -0.025(6) 0.013(6)
C21B 0.048(8) 0.043(8) 0.055(9) -0.009(6) -0.029(5) -0.001(5)
C22B 0.062(8) 0.028(7) 0.062(9) -0.002(6) -0.029(7) 0.018(6)
C23B 0.053(9) 0.033(10) 0.113(15) -0.017(10) -0.001(11) -0.007(7)
C24B 0.033(8) 0.051(13) 0.054(11) 0.017(8) -0.006(8) -0.013(7)
C25B 0.080(4) 0.043(2) 0.065(4) 0.007(3) -0.003(6) 0.015(3)
C26B 0.080(4) 0.043(2) 0.065(4) 0.007(3) -0.003(6) 0.015(3)
N1A 0.031(3) 0.035(2) 0.064(5) -0.011(3) -0.011(3) 0.002(2)
C27A 0.042(3) 0.032(3) 0.083(5) 0.000(4) -0.001(4) -0.006(3)
N2A 0.041(3) 0.046(3) 0.102(6) -0.014(3) 0.004(3) -0.006(3)
C28A 0.043(4) 0.040(4) 0.082(6) -0.016(4) 0.015(4) 0.000(3)
C29A 0.055(5) 0.052(4) 0.131(8) -0.005(5) 0.048(5) -0.006(4)
C30A 0.072(7) 0.064(6) 0.085(7) 0.012(5) 0.022(6) 0.001(5)
C31A 0.061(8) 0.083(8) 0.065(7) -0.016(6) 0.017(5) 0.007(6)
C32A 0.052(5) 0.054(6) 0.051(7) -0.007(5) 0.010(5) 0.002(5)
C33A 0.036(4) 0.041(4) 0.071(6) -0.004(4) 0.012(4) 0.009(3)
C34A 0.057(4) 0.057(5) 0.118(8) -0.005(5) -0.007(5) -0.031(4)
N1B 0.031(3) 0.035(2) 0.064(5) -0.011(3) -0.011(3) 0.002(2)
N2B 0.040(10) 0.032(9) 0.065(13) -0.007(9) 0.013(9) -0.010(7)
C27B 0.018(10) 0.025(10) 0.051(17) 0.006(11) 0.013(12) 0.010(7)
C28B 0.030(5) 0.043(5) 0.093(8) 0.010(5) 0.014(5) -0.011(4)
C29B 0.030(5) 0.043(5) 0.093(8) 0.010(5) 0.014(5) -0.011(4)
C30B 0.030(5) 0.043(5) 0.093(8) 0.010(5) 0.014(5) -0.011(4)
C31B 0.030(5) 0.043(5) 0.093(8) 0.010(5) 0.014(5) -0.011(4)
C32B 0.030(5) 0.043(5) 0.093(8) 0.010(5) 0.014(5) -0.011(4)
C33B 0.030(5) 0.043(5) 0.093(8) 0.010(5) 0.014(5) -0.011(4)
C34B 0.040(18) 0.09(2) 0.07(2) -0.046(18) 0.013(14) -0.014(19)

loop_
_atom_type_symbol
_atom_type_description
_atom_type_scat_dispersion_real
_atom_type_scat_dispersion_imag
_atom_type_scat_source
C C 0.0033 0.0016 'International Tables Vol C Tables 4.2.6.8 and 6.1.1.4'
H H 0.0000 0.0000 'International Tables Vol C Tables 4.2.6.8 and 6.1.1.4'
N N 0.0061 0.0033 'International Tables Vol C Tables 4.2.6.8 and 6.1.1.4'
P P 0.1023 0.0942 'International Tables Vol C Tables 4.2.6.8 and 6.1.1.4'
Cl Cl 0.1484 0.1585 'International Tables Vol C Tables 4.2.6.8 and 6.1.1.4'
Ru Ru -1.2594 0.8363 'International Tables Vol C Tables 4.2.6.8 and 6.1.1.4'
O O 0.0106 0.0060 'International Tables Vol C Tables 4.2.6.8 and 6.1.1.4'

loop_
_geom_angle_atom_site_label_1
_geom_angle_atom_site_label_2
_geom_angle_atom_site_label_3
_geom_angle
_geom_angle_site_symmetry_1
_geom_angle_site_symmetry_3
N1A Ru1 N1A 81.9(3) 2_575 .
N1A Ru1 N1B 17.7(4) 2_575 2_575
N1A Ru1 N1B 91.5(5) . 2_575
N1A Ru1 N1B 91.5(5) 2_575 .
N1A Ru1 N1B 17.7(4) . .
N1B Ru1 N1B 104.3(10) 2_575 .
N1A Ru1 P1 94.28(14) 2_575 .
N1A Ru1 P1 176.20(15) . .
N1B Ru1 P1 84.8(5) 2_575 .
N1B Ru1 P1 164.0(5) . .
N1A Ru1 P1 176.20(15) 2_575 2_575
N1A Ru1 P1 94.28(14) . 2_575
N1B Ru1 P1 164.0(5) 2_575 2_575
N1B Ru1 P1 84.8(5) . 2_575
P1 Ru1 P1 89.52(5) . 2_575
N1A Ru1 Cl1 87.05(16) 2_575 .
N1A Ru1 Cl1 82.95(17) . .
N1B Ru1 Cl1 73.4(5) 2_575 .
N1B Ru1 Cl1 98.3(5) . .
P1 Ru1 Cl1 96.87(4) . .
P1 Ru1 Cl1 92.53(4) 2_575 .
N1A Ru1 Cl1 82.95(17) 2_575 2_575
N1A Ru1 Cl1 87.05(16) . 2_575
N1B Ru1 Cl1 98.3(5) 2_575 2_575
N1B Ru1 Cl1 73.4(5) . 2_575
P1 Ru1 Cl1 92.53(4) . 2_575
P1 Ru1 Cl1 96.87(4) 2_575 2_575
Cl1 Ru1 Cl1 166.76(6) . 2_575
C19B P1 C1 104.7(6) . .
C19B P1 C11 95.8(5) . .
C1 P1 C11 98.49(17) . .
C19B P1 C19A 6.9(10) . .
C1 P1 C19A 106.9(6) . .
C11 P1 C19A 101.7(4) . .
C19B P1 Ru1 116.9(6) . .
C1 P1 Ru1 110.51(12) . .
C11 P1 Ru1 127.08(13) . .
C19A P1 Ru1 110.2(5) . .
C2 C1 C10 119.6(3) . .
C2 C1 P1 122.0(3) . .
C10 C1 P1 118.4(3) . .
C1 C2 C3 119.9(3) . .
C1 C2 C2 120.7(3) . 2_575
C3 C2 C2 119.3(3) . 2_575
C4 C3 C8 117.4(4) . .
C4 C3 C2 123.7(3) . .
C8 C3 C2 118.8(3) . .
C5 C4 C3 122.1(4) . .
C5 C4 H4A 118.9 . .
C3 C4 H4A 118.9 . .
C4 C5 C6 120.1(4) . .
C4 C5 H5A 120.0 . .
C6 C5 H5A 120.0 . .
C7 C6 C5 119.0(4) . .
C7 C6 H6A 120.5 . .
C5 C6 H6A 120.5 . .
C6 C7 C8 122.6(4) . .
C6 C7 H7A 118.7 . .
C8 C7 H7A 118.7 . .
C7 C8 C9 122.4(4) . .
C7 C8 C3 118.7(4) . .
C9 C8 C3 118.9(4) . .
C10 C9 C8 121.3(4) . .
C10 C9 H9A 119.3 . .
C8 C9 H9A 119.3 . .
C9 C10 C1 121.4(4) . .
C9 C10 H10A 119.3 . .
C1 C10 H10A 119.3 . .
C12 C11 C16 118.4(4) . .
C12 C11 P1 118.9(3) . .
C16 C11 P1 122.7(3) . .
C13 C12 C11 122.3(4) . .
C13 C12 H12A 118.8 . .
C11 C12 H12A 118.8 . .
C12 C13 C14 117.5(4) . .
C12 C13 C17 121.2(4) . .
C14 C13 C17 121.2(4) . .
C15 C14 C13 121.9(4) . .
C15 C14 H14A 119.1 . .
C13 C14 H14A 119.1 . .
C14 C15 C16 118.8(4) . .
C14 C15 C18 120.8(4) . .
C16 C15 C18 120.4(4) . .
C15 C16 C11 121.1(4) . .
C15 C16 H16A 119.5 . .
C11 C16 H16A 119.5 . .
C13 C17 H17A 109.5 . .
C13 C17 H17B 109.5 . .
H17A C17 H17B 109.5 . .
C13 C17 H17C 109.5 . .
H17A C17 H17C 109.5 . .
H17B C17 H17C 109.5 . .
C15 C18 H18A 109.5 . .
C15 C18 H18B 109.5 . .
H18A C18 H18B 109.5 . .
C15 C18 H18C 109.5 . .
H18A C18 H18C 109.5 . .
H18B C18 H18C 109.5 . .
C24A C19A C20A 120.0 . .
C24A C19A P1 120.1(5) . .
C20A C19A P1 119.3(5) . .
C21A C20A C19A 120.0 . .
C21A C20A H20A 120.0 . .
C19A C20A H20A 120.0 . .
C20A C21A C22A 120.0 . .
C20A C21A C25A 119.4 . .
C22A C21A C25A 120.6 . .
C23A C22A C21A 120.0 . .
C23A C22A H22A 120.0 . .
C21A C22A H22A 120.0 . .
C24A C23A C22A 120.0 . .
C24A C23A C26A 116.5 . .
C22A C23A C26A 123.4 . .
C19A C24A C23A 120.0 . .
C19A C24A H24A 120.0 . .
C23A C24A H24A 120.0 . .
C24B C19B C20B 120.0 . .
C24B C19B P1 116.0(8) . .
C20B C19B P1 123.3(8) . .
C21B C20B C19B 120.0 . .
C21B C20B H20B 120.0 . .
C19B C20B H20B 120.0 . .
C22B C21B C20B 120.0 . .
C22B C21B C25B 120.2(8) . .
C20B C21B C25B 119.7(8) . .
C21B C22B C23B 120.0 . .
C21B C22B H22B 120.0 . .
C23B C22B H22B 120.0 . .
C24B C23B C22B 120.0 . .
C24B C23B C26B 124.0(8) . .
C22B C23B C26B 115.8(8) . .
C23B C24B C19B 120.0 . .
C23B C24B H24B 120.0 . .
C19B C24B H24B 120.0 . .
C21B C25B H25D 109.5 . .
C21B C25B H25E 109.5 . .
H25D C25B H25E 109.5 . .
C21B C25B H25F 109.5 . .
H25D C25B H25F 109.5 . .
H25E C25B H25F 109.5 . .
C23B C26B H26D 109.5 . .
C23B C26B H26E 109.5 . .
H26D C26B H26E 109.5 . .
C23B C26B H26F 109.5 . .
H26D C26B H26F 109.5 . .
H26E C26B H26F 109.5 . .
C27A N1A C33A 105.1(6) . .
C27A N1A Ru1 122.7(5) . .
C33A N1A Ru1 131.6(4) . .
N1A C27A N2A 113.4(7) . .
N1A C27A H27A 123.3 . .
N2A C27A H27A 123.3 . .
C27A N2A C28A 106.8(6) . .
C27A N2A C34A 126.1(7) . .
C28A N2A C34A 127.1(6) . .
N2A C28A C29A 133.4(5) . .
N2A C28A C33A 106.6(5) . .
C29A C28A C33A 120.0 . .
C28A C29A C30A 120.0 . .
C28A C29A H29A 120.0 . .
C30A C29A H29A 120.0 . .
C31A C30A C29A 120.0 . .
C31A C30A H30A 120.0 . .
C29A C30A H30A 120.0 . .
C30A C31A C32A 120.0 . .
C30A C31A H31A 120.0 . .
C32A C31A H31A 120.0 . .
C33A C32A C31A 120.0 . .
C33A C32A H32A 120.0 . .
C31A C32A H32A 120.0 . .
C32A C33A C28A 120.0 . .
C32A C33A N1A 131.8(5) . .
C28A C33A N1A 108.1(5) . .
C27B N1B C33B 100(2) . .
C27B N1B Ru1 128.3(16) . .
C33B N1B Ru1 129.6(15) . .
C34B N2B C27B 131(2) . .
C34B N2B C28B 122(2) . .
C27B N2B C28B 107.1(19) . .
N2B C27B N1B 116(2) . .
N2B C27B H27B 121.9 . .
N1B C27B H27B 121.9 . .
N2B C28B C33B 105.3(13) . .
N2B C28B C29B 134.6(13) . .
C33B C28B C29B 120.0 . .
C30B C29B C28B 120.0 . .
C30B C29B H29B 120.0 . .
C28B C29B H29B 120.0 . .
C29B C30B C31B 120.0 . .
C29B C30B H30B 120.0 . .
C31B C30B H30B 120.0 . .
C32B C31B C30B 120.0 . .
C32B C31B H31B 120.0 . .
C30B C31B H31B 120.0 . .
C31B C32B C33B 120.0 . .
C31B C32B H32B 120.0 . .
C33B C32B H32B 120.0 . .
C28B C33B C32B 120.0 . .
C28B C33B N1B 111.0(15) . .
C32B C33B N1B 128.9(15) . .
N2B C34B H34D 109.5 . .
N2B C34B H34E 109.5 . .
H34D C34B H34E 109.5 . .
N2B C34B H34F 109.5 . .
H34D C34B H34F 109.5 . .
H34E C34B H34F 109.5 . .
C35 O1 C38 127(3) . .
O1 C35 C36 101.1(17) . .
O1 C35 H35A 111.6 . .
C36 C35 H35A 111.6 . .
O1 C35 H35B 111.6 . .
C36 C35 H35B 111.6 . .
H35A C35 H35B 109.4 . .
O1 C38 C37 98.9(17) . .
O1 C38 H38A 112.0 . .
C37 C38 H38A 112.0 . .
O1 C38 H38B 112.0 . .
C37 C38 H38B 112.0 . .
H38A C38 H38B 109.7 . .
C36 C37 C38 105.1(10) . .
C36 C37 H37A 110.7 . .
C38 C37 H37A 110.7 . .
C36 C37 H37B 110.7 . .
C38 C37 H37B 110.7 . .
H37A C37 H37B 108.8 . .
C35 C36 C37 105.7(8) . .
C35 C36 H36A 110.6 . .
C37 C36 H36A 110.6 . .
C35 C36 H36B 110.6 . .
C37 C36 H36B 110.6 . .
H36A C36 H36B 108.7 . .

loop_
_geom_bond_atom_site_label_1
_geom_bond_atom_site_label_2
_geom_bond_distance
_geom_bond_site_symmetry_2
Ru1 N1A 2.187(6) 2_575
Ru1 N1A 2.187(6) .
Ru1 N1B 2.20(2) 2_575
Ru1 N1B 2.20(2) .
Ru1 P1 2.3042(11) .
Ru1 P1 2.3042(11) 2_575
Ru1 Cl1 2.4206(12) .
Ru1 Cl1 2.4206(12) 2_575
P1 C19B 1.835(12) .
P1 C1 1.837(4) .
P1 C11 1.843(4) .
P1 C19A 1.943(9) .
C1 C2 1.388(5) .
C1 C10 1.421(5) .
C2 C3 1.447(5) .
C2 C2 1.522(7) 2_575
C3 C4 1.409(5) .
C3 C8 1.428(5) .
C4 C5 1.361(5) .
C4 H4A 0.9500 .
C5 C6 1.412(6) .
C5 H5A 0.9500 .
C6 C7 1.351(6) .
C6 H6A 0.9500 .
C7 C8 1.403(5) .
C7 H7A 0.9500 .
C8 C9 1.416(5) .
C9 C10 1.349(5) .
C9 H9A 0.9500 .
C10 H10A 0.9500 .
C11 C12 1.390(6) .
C11 C16 1.391(5) .
C12 C13 1.381(6) .
C12 H12A 0.9500 .
C13 C14 1.399(6) .
C13 C17 1.499(6) .
C14 C15 1.383(6) .
C14 H14A 0.9500 .
C15 C16 1.389(6) .
C15 C18 1.500(6) .
C16 H16A 0.9500 .
C17 H17A 0.9800 .
C17 H17B 0.9800 .
C17 H17C 0.9800 .
C18 H18A 0.9800 .
C18 H18B 0.9800 .
C18 H18C 0.9800 .
C19A C24A 1.379(4) .
C19A C20A 1.379(4) .
C20A C21A 1.379(4) .
C20A H20A 0.9500 .
C21A C22A 1.379(4) .
C21A C25A 1.454(4) .
C22A C23A 1.379(4) .
C22A H22A 0.9500 .
C23A C24A 1.379(4) .
C23A C26A 1.545(4) .
C24A H24A 0.9500 .
C25A H25A 0.9800 .
C25A H25B 0.9800 .
C25A H25C 0.9800 .
C26A H26A 0.9800 .
C26A H26B 0.9800 .
C26A H26C 0.9800 .
C19B C24B 1.394(6) .
C19B C20B 1.394(6) .
C20B C21B 1.394(6) .
C20B H20B 0.9500 .
C21B C22B 1.394(6) .
C21B C25B 1.549(11) .
C22B C23B 1.394(6) .
C22B H22B 0.9500 .
C23B C24B 1.394(6) .
C23B C26B 1.514(10) .
C24B H24B 0.9500 .
C25B H25D 0.9800 .
C25B H25E 0.9800 .
C25B H25F 0.9800 .
C26B H26D 0.9800 .
C26B H26E 0.9800 .
C26B H26F 0.9800 .
N1A C27A 1.314(9) .
N1A C33A 1.401(8) .
C27A N2A 1.341(8) .
C27A H27A 0.9500 .
N2A C28A 1.369(8) .
N2A C34A 1.465(9) .
C28A C29A 1.394(4) .
C28A C33A 1.394(4) .
C29A C30A 1.394(4) .
C29A H29A 0.9500 .
C30A C31A 1.394(4) .
C30A H30A 0.9500 .
C31A C32A 1.394(4) .
C31A H31A 0.9500 .
C32A C33A 1.393(4) .
C32A H32A 0.9500 .
C34A H34A 0.9800 .
C34A H34B 0.9800 .
C34A H34C 0.9800 .
N1B C27B 1.34(3) .
N1B C33B 1.41(2) .
N2B C34B 1.28(4) .
N2B C27B 1.30(3) .
N2B C28B 1.36(2) .
C27B H27B 0.9500 .
C28B C33B 1.385(9) .
C28B C29B 1.386(9) .
C29B C30B 1.385(9) .
C29B H29B 0.9500 .
C30B C31B 1.386(9) .
C30B H30B 0.9500 .
C31B C32B 1.386(9) .
C31B H31B 0.9500 .
C32B C33B 1.386(9) .
C32B H32B 0.9500 .
C34B H34D 0.9800 .
C34B H34E 0.9800 .
C34B H34F 0.9800 .
O1 C35 1.32(2) .
O1 C38 1.34(2) .
C35 C36 1.513(18) .
C35 H35A 0.9900 .
C35 H35B 0.9900 .
C38 C37 1.57(2) .
C38 H38A 0.9900 .
C38 H38B 0.9900 .
C37 C36 1.55(2) .
C37 H37A 0.9900 .
C37 H37B 0.9900 .
C36 H36A 0.9900 .
C36 H36B 0.9900 .

loop_
_geom_torsion_atom_site_label_1
_geom_torsion_atom_site_label_2
_geom_torsion_atom_site_label_3
_geom_torsion_atom_site_label_4
_geom_torsion
_geom_torsion_site_symmetry_1
_geom_torsion_site_symmetry_4
N1A Ru1 P1 C19B 20.0(7) 2_575 .
N1A Ru1 P1 C19B 20(3) . .
N1B Ru1 P1 C19B 35.0(8) 2_575 .
N1B Ru1 P1 C19B -91(2) . .
P1 Ru1 P1 C19B -159.9(7) 2_575 .
Cl1 Ru1 P1 C19B 107.6(6) . .
Cl1 Ru1 P1 C19B -63.1(6) 2_575 .
N1A Ru1 P1 C1 139.6(2) 2_575 .
N1A Ru1 P1 C1 140(3) . .
N1B Ru1 P1 C1 154.6(5) 2_575 .
N1B Ru1 P1 C1 28.6(19) . .
P1 Ru1 P1 C1 -40.34(12) 2_575 .
Cl1 Ru1 P1 C1 -132.83(13) . .
Cl1 Ru1 P1 C1 56.52(13) 2_575 .
N1A Ru1 P1 C11 -101.7(2) 2_575 .
N1A Ru1 P1 C11 -101(3) . .
N1B Ru1 P1 C11 -86.7(5) 2_575 .
N1B Ru1 P1 C11 147.3(18) . .
P1 Ru1 P1 C11 78.35(16) 2_575 .
Cl1 Ru1 P1 C11 -14.13(16) . .
Cl1 Ru1 P1 C11 175.21(16) 2_575 .
N1A Ru1 P1 C19A 21.7(5) 2_575 .
N1A Ru1 P1 C19A 22(3) . .
N1B Ru1 P1 C19A 36.7(7) 2_575 .
N1B Ru1 P1 C19A -89.3(19) . .
P1 Ru1 P1 C19A -158.3(5) 2_575 .
Cl1 Ru1 P1 C19A 109.2(5) . .
Cl1 Ru1 P1 C19A -61.4(5) 2_575 .
C19B P1 C1 C2 -150.2(6) . .
C11 P1 C1 C2 -51.9(3) . .
C19A P1 C1 C2 -157.0(5) . .
Ru1 P1 C1 C2 83.1(3) . .
C19B P1 C1 C10 33.3(6) . .
C11 P1 C1 C10 131.6(3) . .
C19A P1 C1 C10 26.6(5) . .
Ru1 P1 C1 C10 -93.4(3) . .
C10 C1 C2 C3 -1.9(5) . .
P1 C1 C2 C3 -178.4(3) . .
C10 C1 C2 C2 175.5(3) . 2_575
P1 C1 C2 C2 -0.9(5) . 2_575
C1 C2 C3 C4 -178.6(3) . .
C2 C2 C3 C4 3.9(6) 2_575 .
C1 C2 C3 C8 2.5(5) . .
C2 C2 C3 C8 -175.0(3) 2_575 .
C8 C3 C4 C5 -2.2(5) . .
C2 C3 C4 C5 178.9(4) . .
C3 C4 C5 C6 3.1(6) . .
C4 C5 C6 C7 -1.4(7) . .
C5 C6 C7 C8 -1.3(7) . .
C6 C7 C8 C9 -178.8(4) . .
C6 C7 C8 C3 2.1(6) . .
C4 C3 C8 C7 -0.4(5) . .
C2 C3 C8 C7 178.6(4) . .
C4 C3 C8 C9 -179.5(3) . .
C2 C3 C8 C9 -0.5(5) . .
C7 C8 C9 C10 178.8(4) . .
C3 C8 C9 C10 -2.1(6) . .
C8 C9 C10 C1 2.7(6) . .
C2 C1 C10 C9 -0.7(6) . .
P1 C1 C10 C9 175.9(3) . .
C19B P1 C11 C12 61.0(7) . .
C1 P1 C11 C12 -44.8(3) . .
C19A P1 C11 C12 64.5(7) . .
Ru1 P1 C11 C12 -168.6(3) . .
C19B P1 C11 C16 -117.7(7) . .
C1 P1 C11 C16 136.5(3) . .
C19A P1 C11 C16 -114.2(7) . .
Ru1 P1 C11 C16 12.6(4) . .
C16 C11 C12 C13 1.4(6) . .
P1 C11 C12 C13 -177.3(3) . .
C11 C12 C13 C14 -1.9(6) . .
C11 C12 C13 C17 179.1(4) . .
C12 C13 C14 C15 0.7(6) . .
C17 C13 C14 C15 179.8(4) . .
C13 C14 C15 C16 0.8(6) . .
C13 C14 C15 C18 -178.3(4) . .
C14 C15 C16 C11 -1.3(6) . .
C18 C15 C16 C11 177.8(4) . .
C12 C11 C16 C15 0.2(6) . .
P1 C11 C16 C15 178.9(3) . .
C19B P1 C19A C24A -150(10) . .
C1 P1 C19A C24A -77.2(7) . .
C11 P1 C19A C24A -179.9(6) . .
Ru1 P1 C19A C24A 43.0(8) . .
C19B P1 C19A C20A 39(9) . .
C1 P1 C19A C20A 111.8(6) . .
C11 P1 C19A C20A 9.1(8) . .
Ru1 P1 C19A C20A -128.1(5) . .
C24A C19A C20A C21A 0.0 . .
P1 C19A C20A C21A 171.0(12) . .
C19A C20A C21A C22A 0.0 . .
C19A C20A C21A C25A -178.5 . .
C20A C21A C22A C23A 0.0 . .
C25A C21A C22A C23A 178.4 . .
C21A C22A C23A C24A 0.0 . .
C21A C22A C23A C26A 177.1 . .
C20A C19A C24A C23A 0.0 . .
P1 C19A C24A C23A -171.0(12) . .
C22A C23A C24A C19A 0.0 . .
C26A C23A C24A C19A -177.3 . .
C1 P1 C19B C24B -86.1(7) . .
C11 P1 C19B C24B 173.6(7) . .
C19A P1 C19B C24B 23(8) . .
Ru1 P1 C19B C24B 36.6(10) . .
C1 P1 C19B C20B 103.8(7) . .
C11 P1 C19B C20B 3.4(8) . .
C19A P1 C19B C20B -147(10) . .
Ru1 P1 C19B C20B -133.5(7) . .
C24B C19B C20B C21B 0.0 . .
P1 C19B C20B C21B 169.8(13) . .
C19B C20B C21B C22B 0.0 . .
C19B C20B C21B C25B 177.5(10) . .
C20B C21B C22B C23B 0.0 . .
C25B C21B C22B C23B -177.5(10) . .
C21B C22B C23B C24B 0.0 . .
C21B C22B C23B C26B -174.9(9) . .
C22B C23B C24B C19B 0.0 . .
C26B C23B C24B C19B 174.4(10) . .
C20B C19B C24B C23B 0.0 . .
P1 C19B C24B C23B -170.5(12) . .
N1A Ru1 N1A C27A 55.0(4) 2_575 .
N1B Ru1 N1A C27A 40.1(8) 2_575 .
N1B Ru1 N1A C27A 177(2) . .
P1 Ru1 N1A C27A 55(3) . .
P1 Ru1 N1A C27A -125.0(5) 2_575 .
Cl1 Ru1 N1A C27A -33.0(5) . .
Cl1 Ru1 N1A C27A 138.3(5) 2_575 .
N1A Ru1 N1A C33A -135.0(6) 2_575 .
N1B Ru1 N1A C33A -150.0(6) 2_575 .
N1B Ru1 N1A C33A -12.8(17) . .
P1 Ru1 N1A C33A -136(2) . .
P1 Ru1 N1A C33A 44.9(5) 2_575 .
Cl1 Ru1 N1A C33A 136.9(5) . .
Cl1 Ru1 N1A C33A -51.8(5) 2_575 .
C33A N1A C27A N2A -1.3(7) . .
Ru1 N1A C27A N2A 170.9(4) . .
N1A C27A N2A C28A -0.3(7) . .
N1A C27A N2A C34A -179.9(6) . .
C27A N2A C28A C29A -177.1(4) . .
C34A N2A C28A C29A 2.5(9) . .
C27A N2A C28A C33A 1.8(5) . .
C34A N2A C28A C33A -178.6(6) . .
N2A C28A C29A C30A 178.7(7) . .
C33A C28A C29A C30A 0.0 . .
C28A C29A C30A C31A 0.0 . .
C29A C30A C31A C32A 0.0 . .
C30A C31A C32A C33A 0.0 . .
C31A C32A C33A C28A 0.0 . .
C31A C32A C33A N1A -175.5(6) . .
N2A C28A C33A C32A -179.0(5) . .
C29A C28A C33A C32A 0.0 . .
N2A C28A C33A N1A -2.6(5) . .
C29A C28A C33A N1A 176.5(4) . .
C27A N1A C33A C32A 178.2(5) . .
Ru1 N1A C33A C32A 7.0(8) . .
C27A N1A C33A C28A 2.4(5) . .
Ru1 N1A C33A C28A -168.8(4) . .
N1A Ru1 N1B C27B -140.1(18) 2_575 .
N1A Ru1 N1B C27B 163(3) . .
N1B Ru1 N1B C27B -152(2) 2_575 .
P1 Ru1 N1B C27B -29(3) . .
P1 Ru1 N1B C27B 40.8(18) 2_575 .
Cl1 Ru1 N1B C27B 132.6(18) . .
Cl1 Ru1 N1B C27B -57.9(18) 2_575 .
N1A Ru1 N1B C33B 58.6(18) 2_575 .
N1A Ru1 N1B C33B 1.7(11) . .
N1B Ru1 N1B C33B 46.3(15) 2_575 .
P1 Ru1 N1B C33B 170.0(10) . .
P1 Ru1 N1B C33B -120.4(17) 2_575 .
Cl1 Ru1 N1B C33B -28.6(18) . .
Cl1 Ru1 N1B C33B 140.8(18) 2_575 .
C34B N2B C27B N1B 174(3) . .
C28B N2B C27B N1B -2(2) . .
C33B N1B C27B N2B 2(2) . .
Ru1 N1B C27B N2B -163.5(14) . .
C34B N2B C28B C33B -175(2) . .
C27B N2B C28B C33B 1.1(16) . .
C34B N2B C28B C29B 2(3) . .
C27B N2B C28B C29B 177.7(15) . .
N2B C28B C29B C30B -176(2) . .
C33B C28B C29B C30B 0.0 . .
C28B C29B C30B C31B 0.0 . .
C29B C30B C31B C32B 0.0 . .
C30B C31B C32B C33B 0.0 . .
N2B C28B C33B C32B 177.2(15) . .
C29B C28B C33B C32B 0.0 . .
N2B C28B C33B N1B 0.1(14) . .
C29B C28B C33B N1B -177.1(15) . .
C31B C32B C33B C28B 0.0 . .
C31B C32B C33B N1B 176.6(18) . .
C27B N1B C33B C28B -1.1(18) . .
Ru1 N1B C33B C28B 164.0(12) . .
C27B N1B C33B C32B -178.0(15) . .
Ru1 N1B C33B C32B -13(3) . .
C38 O1 C35 C36 15(5) . .
C35 O1 C38 C37 -9(4) . .
O1 C38 C37 C36 -2(2) . .
O1 C35 C36 C37 -13(3) . .
C38 C37 C36 C35 9(2) . .
